data_7044146
loop_
_publ_author_name
'yang, wei'
'Yang, Hua'
'Zeng, Suyuan'
'Li, DaCheng'
'Dou, Jianmin'

_publ_section_title
;
 Unprecedented Family of Heterometallic
 Ln&#x0406;&#x0406;&#x0406;[18-Metallacrown-6] Complexes: Syntheses,
 Structures and Magnetic Properties
;
_journal_name_full 'Dalton Trans.'
_journal_paper_doi 10.1039/C7DT02735D
_journal_year 2017
_chemical_formula_sum 'C95 H144 Fe6 Gd N6 O21'
_chemical_formula_weight 2198.50
_space_group_crystal_system triclinic
_space_group_IT_number 2
_space_group_name_Hall '-P 1'
_space_group_name_H-M_alt 'P -1'
_symmetry_space_group_name_Hall '-P 1'
_symmetry_space_group_name_H-M 'P -1'
_atom_sites_solution_hydrogens mixed
_audit_creation_method SHELXL-2014/6
_audit_update_record
;
2017-08-23 deposited with the CCDC.
2017-09-07 downloaded from the CCDC.
;
_cell_angle_alpha 69.3400(10)
_cell_angle_beta 76.908(2)
_cell_angle_gamma 68.0290(10)
_cell_formula_units_Z 2
_cell_length_a 18.8852(16)
_cell_length_b 19.3133(17)
_cell_length_c 20.5899(18)
_cell_measurement_reflns_used 4438
_cell_measurement_temperature 298(2)
_cell_measurement_theta_max 20.455
_cell_measurement_theta_min 2.3015
_cell_volume 6477.8(10)
_computing_cell_refinement 'Bruker SMART'
_computing_data_collection 'Bruker SMART'
_computing_data_reduction 'Bruker SHELXTL'
_computing_molecular_graphics 'Bruker SHELXTL'
_computing_publication_material 'Bruker SHELXTL'
_computing_structure_refinement 'SHELXL-2014/6 (Sheldrick, 2014)'
_computing_structure_solution 'SHELXS-97 (Sheldrick, 1990)'
_diffrn_ambient_temperature 298(2)
_diffrn_measured_fraction_theta_full 0.960
_diffrn_measured_fraction_theta_max 0.985
_diffrn_measurement_device_type 'CCD area detector'
_diffrn_measurement_method 'phi and omega scans'
_diffrn_radiation_type MoK\a
_diffrn_radiation_wavelength 0.71073
_diffrn_reflns_av_R_equivalents 0.1276
_diffrn_reflns_av_unetI/netI 0.2121
_diffrn_reflns_Laue_measured_fraction_full 0.960
_diffrn_reflns_Laue_measured_fraction_max 0.985
_diffrn_reflns_limit_h_max 17
_diffrn_reflns_limit_h_min -22
_diffrn_reflns_limit_k_max 17
_diffrn_reflns_limit_k_min -22
_diffrn_reflns_limit_l_max 24
_diffrn_reflns_limit_l_min -24
_diffrn_reflns_number 33171
_diffrn_reflns_point_group_measured_fraction_full 0.960
_diffrn_reflns_point_group_measured_fraction_max 0.985
_diffrn_reflns_theta_full 25.242
_diffrn_reflns_theta_max 25.019
_diffrn_reflns_theta_min 2.289
_exptl_absorpt_coefficient_mu 1.211
_exptl_absorpt_correction_T_max 0.8585
_exptl_absorpt_correction_T_min 0.6766
_exptl_absorpt_correction_type multi-scan
_exptl_absorpt_process_details sadabs
_exptl_crystal_colour black-red
_exptl_crystal_density_diffrn 1.127
_exptl_crystal_description block
_exptl_crystal_F_000 2288
_exptl_crystal_size_max 0.350
_exptl_crystal_size_mid 0.200
_exptl_crystal_size_min 0.130
_refine_diff_density_max 2.336
_refine_diff_density_min -2.240
_refine_diff_density_rms 0.130
_refine_ls_extinction_method none
_refine_ls_goodness_of_fit_ref 1.019
_refine_ls_hydrogen_treatment constr
_refine_ls_matrix_type full
_refine_ls_number_parameters 1205
_refine_ls_number_reflns 22523
_refine_ls_number_restraints 446
_refine_ls_restrained_S_all 1.034
_refine_ls_R_factor_all 0.1564
_refine_ls_R_factor_gt 0.0824
_refine_ls_shift/su_max 0.041
_refine_ls_shift/su_mean 0.000
_refine_ls_structure_factor_coef Fsqd
_refine_ls_weighting_details 'w=1/[\s^2^(Fo^2^)+(0.0508P)^2^] where P=(Fo^2^+2Fc^2^)/3'
_refine_ls_weighting_scheme calc
_refine_ls_wR_factor_gt 0.1786
_refine_ls_wR_factor_ref 0.1938
_reflns_Friedel_coverage 0.000
_reflns_number_gt 9475
_reflns_number_total 22523
_reflns_threshold_expression 'I > 2\s(I)'
_cod_data_source_file c7dt02735d2.cif
_cod_data_source_block 161226f
_cod_database_code 7044146
_shelx_space_group_comment
;
The symmetry employed for this shelxl refinement is uniquely defined
by the following loop, which should always be used as a source of
symmetry information in preference to the above space-group names.
They are only intended as comments.
;
_shelx_estimated_absorpt_t_min 0.677
_shelx_estimated_absorpt_t_max 0.858
_shelxl_version_number 2014/6

loop_
_space_group_symop_operation_xyz
'x, y, z'
'-x, -y, -z'

loop_
_atom_site_label
_atom_site_type_symbol
_atom_site_fract_x
_atom_site_fract_y
_atom_site_fract_z
_atom_site_U_iso_or_equiv
_atom_site_adp_type
_atom_site_occupancy
_atom_site_site_symmetry_order
_atom_site_calc_flag
_atom_site_refinement_flags_posn
_atom_site_refinement_flags_adp
Gd1 Gd 0.57419(3) 0.72709(3) 0.24758(2) 0.04789(17) Uani 1 1 d . .
Fe1 Fe 0.70580(8) 0.76840(7) 0.30177(6) 0.0461(4) Uani 1 1 d . .
Fe2 Fe 0.76724(8) 0.74548(8) 0.13989(7) 0.0509(4) Uani 1 1 d . .
Fe3 Fe 0.62597(8) 0.61365(7) 0.13550(6) 0.0472(4) Uani 1 1 d . .
Fe4 Fe 0.43822(7) 0.68643(7) 0.20049(7) 0.0494(4) Uani 1 1 d . .
Fe5 Fe 0.57189(7) 0.51796(7) 0.27485(6) 0.0450(4) Uani 1 1 d . .
Fe6 Fe 0.76144(7) 0.60093(7) 0.25329(6) 0.0433(3) Uani 1 1 d . .
N1 N 0.7708(5) 0.8311(4) 0.2256(4) 0.058(2) Uani 1 1 d . .
N2 N 0.6785(4) 0.7524(4) 0.0901(4) 0.052(2) Uani 1 1 d . .
N3 N 0.8020(4) 0.6081(4) 0.3388(4) 0.0460(19) Uani 1 1 d . .
N4 N 0.4101(5) 0.5916(4) 0.2713(4) 0.055(2) Uani 1 1 d . .
N5 N 0.5300(4) 0.6585(5) 0.0751(4) 0.057(2) Uani 1 1 d . .
N6 N 0.6422(4) 0.5333(4) 0.3305(4) 0.048(2) Uani 1 1 d . .
O1 O 0.6988(4) 0.8351(4) 0.3554(3) 0.063(2) Uani 1 1 d . .
O2 O 0.7841(4) 0.8269(4) 0.1580(3) 0.078(2) Uani 1 1 d . .
O3 O 0.8164(4) 0.7725(4) 0.0488(3) 0.0635(19) Uani 1 1 d . .
O4 O 0.6173(3) 0.7230(3) 0.1306(3) 0.0516(16) Uani 1 1 d . .
O5 O 0.8245(4) 0.4939(3) 0.2804(3) 0.0516(16) Uani 1 1 d . .
O6 O 0.7694(4) 0.6738(3) 0.3623(3) 0.0544(17) Uani 1 1 d . .
O7 O 0.3286(4) 0.7345(4) 0.1977(3) 0.0640(19) Uani 1 1 d . .
O8 O 0.4658(3) 0.5266(4) 0.3041(3) 0.0634(19) Uani 1 1 d . .
O9 O 0.6850(4) 0.5992(3) 0.0514(3) 0.0555(17) Uani 1 1 d . .
O10 O 0.4556(4) 0.6853(4) 0.1069(3) 0.073(2) Uani 1 1 d . .
O11 O 0.6015(3) 0.4124(3) 0.3328(3) 0.0507(17) Uani 1 1 d . .
O12 O 0.6576(3) 0.6045(3) 0.3080(3) 0.0456(16) Uani 1 1 d . .
O13 O 0.7063(3) 0.7202(3) 0.2317(3) 0.0499(17) Uani 1 1 d . .
O14 O 0.5458(3) 0.6301(3) 0.2191(3) 0.0491(16) Uani 1 1 d . .
O15 O 0.7226(3) 0.5803(3) 0.1799(3) 0.0537(17) Uani 1 1 d . .
H15E H 0.7357 0.5315 0.1904 0.064 Uiso 1 1 d R U
O16 O 0.8382(3) 0.6436(3) 0.1791(3) 0.0497(16) Uani 1 1 d . .
O17 O 0.6121(3) 0.5063(3) 0.1836(3) 0.0526(17) Uani 1 1 d . .
O18 O 0.5985(4) 0.7789(3) 0.3226(3) 0.0591(18) Uani 1 1 d . .
O19 O 0.4502(4) 0.7730(4) 0.2191(4) 0.078(2) Uani 1 1 d . U
O20 O 0.5026(4) 0.6752(4) 0.3583(4) 0.090(3) Uani 1 1 d . .
H20D H 0.5279 0.6293 0.3773 0.108 Uiso 1 1 d R U
O21 O 0.5566(4) 0.8657(4) 0.1799(4) 0.088(2) Uani 1 1 d . .
H21E H 0.5093 0.8823 0.1756 0.106 Uiso 1 1 d R U
H21F H 0.5787 0.8615 0.1402 0.106 Uiso 1 1 d R U
C1 C 0.7430(5) 0.8741(5) 0.3586(5) 0.049(3) Uani 1 1 d . .
C2 C 0.7346(6) 0.9021(5) 0.4126(5) 0.051(3) Uani 1 1 d . .
C3 C 0.7856(6) 0.9407(5) 0.4127(5) 0.060(3) Uani 1 1 d . .
H3 H 0.7801 0.9585 0.4507 0.072 Uiso 1 1 calc R U
C4 C 0.8425(7) 0.9532(6) 0.3595(6) 0.064(3) Uani 1 1 d . .
C5 C 0.8483(6) 0.9284(6) 0.3039(6) 0.072(3) Uani 1 1 d . .
H5 H 0.8846 0.9387 0.2661 0.087 Uiso 1 1 calc R U
C6 C 0.8013(6) 0.8876(5) 0.3013(5) 0.053(3) Uani 1 1 d . .
C7 C 0.8074(6) 0.8678(5) 0.2385(5) 0.057(3) Uani 1 1 d . .
H7 H 0.8429 0.8839 0.2024 0.069 Uiso 1 1 calc R U
C8 C 0.6690(7) 0.8969(6) 0.4719(5) 0.073(3) Uani 1 1 d . U
C9 C 0.6703(6) 0.8103(6) 0.5068(5) 0.076(3) Uani 1 1 d . U
H9A H 0.6578 0.7924 0.4742 0.114 Uiso 1 1 calc R U
H9B H 0.6333 0.8073 0.5474 0.114 Uiso 1 1 calc R U
H9C H 0.7206 0.7780 0.5203 0.114 Uiso 1 1 calc R U
C10 C 0.5911(6) 0.9486(6) 0.4420(5) 0.080(3) Uani 1 1 d . U
H10A H 0.5906 1.0018 0.4219 0.120 Uiso 1 1 calc R U
H10B H 0.5499 0.9458 0.4789 0.120 Uiso 1 1 calc R U
H10C H 0.5848 0.9301 0.4068 0.120 Uiso 1 1 calc R U
C11 C 0.6729(6) 0.9256(6) 0.5304(5) 0.080(3) Uani 1 1 d . U
H11A H 0.7168 0.8907 0.5546 0.120 Uiso 1 1 calc R U
H11B H 0.6271 0.9273 0.5624 0.120 Uiso 1 1 calc R U
H11C H 0.6774 0.9771 0.5111 0.120 Uiso 1 1 calc R U
C12 C 0.8954(9) 0.9974(9) 0.3606(9) 0.116(4) Uani 1 1 d . U
C13 C 0.9749(9) 0.9703(10) 0.3228(9) 0.168(5) Uani 1 1 d . U
H13A H 0.9716 0.9869 0.2735 0.253 Uiso 1 1 calc R U
H13B H 0.9955 0.9143 0.3391 0.253 Uiso 1 1 calc R U
H13C H 1.0080 0.9926 0.3320 0.253 Uiso 1 1 calc R U
C14 C 0.9040(9) 0.9918(9) 0.4361(8) 0.149(5) Uani 1 1 d . U
H14A H 0.9504 0.9509 0.4512 0.224 Uiso 1 1 calc R U
H14B H 0.8608 0.9806 0.4673 0.224 Uiso 1 1 calc R U
H14C H 0.9060 1.0407 0.4364 0.224 Uiso 1 1 calc R U
C15 C 0.8586(10) 1.0821(10) 0.3290(10) 0.180(6) Uani 1 1 d . U
H15A H 0.8748 1.1109 0.3491 0.271 Uiso 1 1 calc R U
H15B H 0.8038 1.0946 0.3379 0.271 Uiso 1 1 calc R U
H15C H 0.8734 1.0957 0.2796 0.271 Uiso 1 1 calc R U
C16 C 0.7990(6) 0.8022(6) -0.0152(5) 0.053(3) Uani 1 1 d . .
C17 C 0.8507(7) 0.8307(6) -0.0712(5) 0.061(3) Uani 1 1 d . .
C18 C 0.9259(7) 0.8289(7) -0.0607(6) 0.077(3) Uani 1 1 d . U
C19 C 0.9771(7) 0.7426(7) -0.0332(6) 0.106(4) Uani 1 1 d . U
H19A H 0.9494 0.7152 0.0061 0.160 Uiso 1 1 calc R U
H19B H 1.0229 0.7411 -0.0190 0.160 Uiso 1 1 calc R U
H19C H 0.9908 0.7181 -0.0695 0.160 Uiso 1 1 calc R U
C20 C 0.9198(7) 0.8696(7) -0.0076(6) 0.090(3) Uani 1 1 d . U
H20A H 0.8858 0.9224 -0.0217 0.134 Uiso 1 1 calc R U
H20B H 0.9697 0.8700 -0.0048 0.134 Uiso 1 1 calc R U
H20C H 0.9000 0.8422 0.0373 0.134 Uiso 1 1 calc R U
C21 C 0.9720(7) 0.8673(7) -0.1288(5) 0.097(4) Uani 1 1 d . U
H21A H 0.9711 0.8487 -0.1660 0.145 Uiso 1 1 calc R U
H21B H 1.0242 0.8536 -0.1203 0.145 Uiso 1 1 calc R U
H21C H 0.9489 0.9231 -0.1416 0.145 Uiso 1 1 calc R U
C22 C 0.8256(8) 0.8608(6) -0.1391(6) 0.076(4) Uani 1 1 d . .
H22A H 0.8588 0.8797 -0.1762 0.091 Uiso 1 1 calc R U
C23 C 0.7565(8) 0.8647(7) -0.1551(6) 0.076(4) Uani 1 1 d . .
C24 C 0.7388(9) 0.8921(9) -0.2254(7) 0.105(4) Uani 1 1 d . U
C25 C 0.7585(12) 0.9612(11) -0.2673(9) 0.204(7) Uani 1 1 d . U
H25A H 0.8113 0.9525 -0.2645 0.306 Uiso 1 1 calc R U
H25B H 0.7264 1.0045 -0.2502 0.306 Uiso 1 1 calc R U
H25C H 0.7508 0.9726 -0.3149 0.306 Uiso 1 1 calc R U
C26 C 0.7787(12) 0.8331(12) -0.2624(9) 0.222(8) Uani 1 1 d . U
H26A H 0.7590 0.8504 -0.3065 0.333 Uiso 1 1 calc R U
H26B H 0.7705 0.7845 -0.2348 0.333 Uiso 1 1 calc R U
H26C H 0.8327 0.8260 -0.2700 0.333 Uiso 1 1 calc R U
C27 C 0.6592(12) 0.9165(12) -0.2346(8) 0.207(8) Uani 1 1 d . U
H27A H 0.6523 0.9432 -0.2830 0.310 Uiso 1 1 calc R U
H27B H 0.6294 0.9511 -0.2072 0.310 Uiso 1 1 calc R U
H27C H 0.6424 0.8716 -0.2197 0.310 Uiso 1 1 calc R U
C28 C 0.7075(7) 0.8362(7) -0.0976(5) 0.086(4) Uani 1 1 d . .
H28A H 0.6604 0.8371 -0.1051 0.103 Uiso 1 1 calc R U
C29 C 0.7274(7) 0.8074(6) -0.0310(5) 0.067(3) Uani 1 1 d . .
C30 C 0.6748(6) 0.7772(5) 0.0230(5) 0.060(3) Uani 1 1 d . .
H30 H 0.6327 0.7750 0.0084 0.072 Uiso 1 1 calc R U
C31 C 0.8973(5) 0.4781(5) 0.3675(5) 0.043(2) Uani 1 1 d . .
C32 C 0.9600(6) 0.4321(6) 0.4081(5) 0.057(3) Uani 1 1 d . .
H32 H 0.9693 0.4505 0.4404 0.068 Uiso 1 1 calc R U
C33 C 1.0060(6) 0.3625(6) 0.4002(5) 0.060(3) Uani 1 1 d . .
C34 C 1.0750(9) 0.3142(10) 0.4422(10) 0.127(5) Uani 1 1 d . U
C35 C 1.0962(8) 0.3514(9) 0.4795(9) 0.148(5) Uani 1 1 d . U
H35A H 1.0509 0.3868 0.4967 0.223 Uiso 1 1 calc R U
H35B H 1.1292 0.3799 0.4489 0.223 Uiso 1 1 calc R U
H35C H 1.1228 0.3127 0.5180 0.223 Uiso 1 1 calc R U
C36 C 1.1462(9) 0.3020(11) 0.3821(9) 0.191(6) Uani 1 1 d . U
H36A H 1.1807 0.3270 0.3840 0.286 Uiso 1 1 calc R U
H36B H 1.1273 0.3247 0.3372 0.286 Uiso 1 1 calc R U
H36C H 1.1728 0.2471 0.3894 0.286 Uiso 1 1 calc R U
C37 C 1.0752(9) 0.2383(10) 0.4840(9) 0.182(6) Uani 1 1 d . U
H37A H 1.1188 0.2136 0.5101 0.272 Uiso 1 1 calc R U
H37B H 1.0780 0.2080 0.4547 0.272 Uiso 1 1 calc R U
H37C H 1.0289 0.2418 0.5156 0.272 Uiso 1 1 calc R U
C38 C 0.9870(6) 0.3344(6) 0.3567(6) 0.071(3) Uani 1 1 d . .
H38 H 1.0170 0.2843 0.3550 0.085 Uiso 1 1 calc R U
C39 C 0.9265(6) 0.3739(6) 0.3140(5) 0.056(3) Uani 1 1 d . .
C40 C 0.9081(6) 0.3388(6) 0.2662(6) 0.066(3) Uani 1 1 d . U
C41 C 0.9620(7) 0.2544(6) 0.2731(6) 0.095(4) Uani 1 1 d . U
H41A H 1.0144 0.2534 0.2648 0.143 Uiso 1 1 calc R U
H41B H 0.9524 0.2357 0.2396 0.143 Uiso 1 1 calc R U
H41C H 0.9527 0.2214 0.3193 0.143 Uiso 1 1 calc R U
C42 C 0.8239(6) 0.3351(6) 0.2864(6) 0.077(3) Uani 1 1 d . U
H42A H 0.8183 0.3037 0.3340 0.116 Uiso 1 1 calc R U
H42B H 0.8137 0.3123 0.2563 0.116 Uiso 1 1 calc R U
H42C H 0.7881 0.3870 0.2811 0.116 Uiso 1 1 calc R U
C43 C 0.9184(6) 0.3878(6) 0.1912(5) 0.082(3) Uani 1 1 d . U
H43A H 0.8885 0.4415 0.1868 0.123 Uiso 1 1 calc R U
H43B H 0.9016 0.3696 0.1615 0.123 Uiso 1 1 calc R U
H43C H 0.9717 0.3833 0.1776 0.123 Uiso 1 1 calc R U
C44 C 0.8827(6) 0.4505(6) 0.3201(5) 0.053(3) Uani 1 1 d . .
C45 C 0.8561(5) 0.5530(6) 0.3753(5) 0.055(3) Uani 1 1 d . .
H45 H 0.8689 0.5646 0.4104 0.066 Uiso 1 1 calc R U
C46 C 0.3441(6) 0.5833(6) 0.2875(5) 0.063(3) Uani 1 1 d . .
H46 H 0.3417 0.5358 0.3191 0.075 Uiso 1 1 calc R U
C47 C 0.2713(6) 0.6397(6) 0.2624(5) 0.061(3) Uani 1 1 d . .
C48 C 0.2057(6) 0.6151(6) 0.2856(5) 0.071(3) Uani 1 1 d . .
H48 H 0.2103 0.5644 0.3141 0.085 Uiso 1 1 calc R U
C49 C 0.1358(7) 0.6657(8) 0.2663(6) 0.080(4) Uani 1 1 d . .
C50 C 0.0603(11) 0.6422(11) 0.2891(10) 0.144(5) Uani 1 1 d . U
C51 C 0.0638(8) 0.5888(10) 0.3693(9) 0.166(6) Uani 1 1 d . U
H51A H 0.0640 0.6188 0.3977 0.248 Uiso 1 1 calc R U
H51B H 0.1098 0.5443 0.3732 0.248 Uiso 1 1 calc R U
H51C H 0.0198 0.5713 0.3848 0.248 Uiso 1 1 calc R U
C52 C 0.0658(9) 0.5848(11) 0.2561(10) 0.179(6) Uani 1 1 d . U
H52A H 0.0325 0.5551 0.2830 0.269 Uiso 1 1 calc R U
H52B H 0.1178 0.5503 0.2538 0.269 Uiso 1 1 calc R U
H52C H 0.0509 0.6111 0.2097 0.269 Uiso 1 1 calc R U
C53 C -0.0092(10) 0.7055(11) 0.3005(10) 0.205(7) Uani 1 1 d . U
H53A H -0.0429 0.7195 0.2660 0.307 Uiso 1 1 calc R U
H53B H 0.0043 0.7501 0.2967 0.307 Uiso 1 1 calc R U
H53C H -0.0348 0.6886 0.3462 0.307 Uiso 1 1 calc R U
C54 C 0.1330(7) 0.7386(7) 0.2216(6) 0.080(4) Uani 1 1 d . .
H54 H 0.0854 0.7722 0.2072 0.095 Uiso 1 1 calc R U
C55 C 0.1938(6) 0.7660(6) 0.1965(5) 0.059(3) Uani 1 1 d . .
C56 C 0.2673(6) 0.7139(6) 0.2175(5) 0.053(3) Uani 1 1 d . .
C57 C 0.1863(8) 0.8493(8) 0.1446(8) 0.105(4) Uani 1 1 d . U
C58 C 0.1020(7) 0.8940(7) 0.1256(7) 0.124(5) Uani 1 1 d . U
H58A H 0.0987 0.9453 0.0944 0.186 Uiso 1 1 calc R U
H58B H 0.0679 0.8984 0.1674 0.186 Uiso 1 1 calc R U
H58C H 0.0877 0.8658 0.1034 0.186 Uiso 1 1 calc R U
C59 C 0.2006(8) 0.8987(7) 0.1841(7) 0.119(4) Uani 1 1 d . U
H59A H 0.2375 0.8651 0.2166 0.179 Uiso 1 1 calc R U
H59B H 0.1532 0.9223 0.2089 0.179 Uiso 1 1 calc R U
H59C H 0.2198 0.9387 0.1509 0.179 Uiso 1 1 calc R U
C60 C 0.2370(8) 0.8457(7) 0.0809(7) 0.125(5) Uani 1 1 d . U
H60A H 0.2271 0.8971 0.0481 0.188 Uiso 1 1 calc R U
H60B H 0.2283 0.8116 0.0613 0.188 Uiso 1 1 calc R U
H60C H 0.2894 0.8259 0.0909 0.188 Uiso 1 1 calc R U
C61 C 0.5319(6) 0.6643(6) 0.0124(5) 0.064(3) Uani 1 1 d . .
C62 C 0.6016(7) 0.6411(7) -0.0334(5) 0.071(3) Uani 1 1 d . .
C63 C 0.5915(7) 0.6479(7) -0.1033(6) 0.089(4) Uani 1 1 d . .
H63 H 0.5419 0.6685 -0.1162 0.107 Uiso 1 1 calc R U
C64 C 0.6502(8) 0.6261(8) -0.1506(7) 0.095(4) Uani 1 1 d . U
C65 C 0.6386(11) 0.6341(11) -0.2241(8) 0.127(4) Uani 1 1 d . U
C66 C 0.5808(10) 0.5971(10) -0.2205(7) 0.150(5) Uani 1 1 d . U
H66A H 0.5658 0.6115 -0.2662 0.224 Uiso 1 1 calc R U
H66B H 0.5366 0.6146 -0.1893 0.224 Uiso 1 1 calc R U
H66C H 0.6029 0.5413 -0.2036 0.224 Uiso 1 1 calc R U
C67 C 0.7038(10) 0.5975(11) -0.2658(8) 0.176(5) Uani 1 1 d . U
H67A H 0.6876 0.5991 -0.3074 0.264 Uiso 1 1 calc R U
H67B H 0.7270 0.5441 -0.2397 0.264 Uiso 1 1 calc R U
H67C H 0.7405 0.6248 -0.2783 0.264 Uiso 1 1 calc R U
C68 C 0.6131(11) 0.7132(11) -0.2648(8) 0.173(5) Uani 1 1 d . U
H68A H 0.6443 0.7403 -0.2602 0.259 Uiso 1 1 calc R U
H68B H 0.5605 0.7371 -0.2489 0.259 Uiso 1 1 calc R U
H68C H 0.6171 0.7159 -0.3129 0.259 Uiso 1 1 calc R U
C69 C 0.7250(7) 0.5959(7) -0.1292(6) 0.079(4) Uani 1 1 d . .
H69 H 0.7665 0.5822 -0.1618 0.095 Uiso 1 1 calc R U
C70 C 0.7404(6) 0.5856(6) -0.0629(5) 0.059(3) Uani 1 1 d . .
C71 C 0.8232(7) 0.5511(7) -0.0438(6) 0.073(3) Uani 1 1 d . U
C72 C 0.8824(6) 0.5324(7) -0.1061(6) 0.098(4) Uani 1 1 d . U
H72A H 0.8711 0.4967 -0.1217 0.146 Uiso 1 1 calc R U
H72B H 0.9332 0.5092 -0.0916 0.146 Uiso 1 1 calc R U
H72C H 0.8796 0.5799 -0.1436 0.146 Uiso 1 1 calc R U
C73 C 0.8436(7) 0.6097(7) -0.0247(6) 0.100(4) Uani 1 1 d . U
H73A H 0.8417 0.6550 -0.0644 0.149 Uiso 1 1 calc R U
H73B H 0.8944 0.5865 -0.0104 0.149 Uiso 1 1 calc R U
H73C H 0.8075 0.6248 0.0130 0.149 Uiso 1 1 calc R U
C74 C 0.8334(7) 0.4774(7) 0.0155(6) 0.096(4) Uani 1 1 d . U
H74A H 0.8017 0.4888 0.0564 0.144 Uiso 1 1 calc R U
H74B H 0.8863 0.4550 0.0245 0.144 Uiso 1 1 calc R U
H74C H 0.8190 0.4411 0.0036 0.144 Uiso 1 1 calc R U
C75 C 0.6777(6) 0.6070(6) -0.0132(5) 0.059(3) Uani 1 1 d . .
C76 C 0.6798(5) 0.4787(5) 0.3817(4) 0.045(2) Uani 1 1 d . .
H76 H 0.7092 0.4939 0.4014 0.054 Uiso 1 1 calc R U
C77 C 0.6817(5) 0.4001(5) 0.4109(4) 0.045(2) Uani 1 1 d . .
C78 C 0.7320(6) 0.3537(6) 0.4631(5) 0.057(3) Uani 1 1 d . .
H78 H 0.7583 0.3762 0.4784 0.068 Uiso 1 1 calc R U
C79 C 0.7417(6) 0.2734(6) 0.4915(5) 0.056(3) Uani 1 1 d . .
C80 C 0.8044(8) 0.2217(7) 0.5404(7) 0.092(4) Uani 1 1 d . U
C81 C 0.8231(9) 0.2612(8) 0.5793(8) 0.147(5) Uani 1 1 d . U
H81A H 0.8554 0.2232 0.6144 0.221 Uiso 1 1 calc R U
H81B H 0.7767 0.2904 0.6013 0.221 Uiso 1 1 calc R U
H81C H 0.8497 0.2961 0.5481 0.221 Uiso 1 1 calc R U
C82 C 0.8770(8) 0.1850(9) 0.4997(7) 0.140(5) Uani 1 1 d . U
H82A H 0.8837 0.2219 0.4550 0.211 Uiso 1 1 calc R U
H82B H 0.8737 0.1396 0.4931 0.211 Uiso 1 1 calc R U
H82C H 0.9199 0.1701 0.5249 0.211 Uiso 1 1 calc R U
C83 C 0.7789(8) 0.1535(8) 0.5926(7) 0.147(5) Uani 1 1 d . U
H83A H 0.8040 0.1346 0.6342 0.220 Uiso 1 1 calc R U
H83B H 0.7926 0.1121 0.5721 0.220 Uiso 1 1 calc R U
H83C H 0.7243 0.1712 0.6043 0.220 Uiso 1 1 calc R U
C84 C 0.7002(6) 0.2437(5) 0.4661(5) 0.058(3) Uani 1 1 d . .
H84 H 0.7073 0.1904 0.4842 0.070 Uiso 1 1 calc R U
C85 C 0.6499(6) 0.2867(5) 0.4165(5) 0.053(3) Uani 1 1 d . .
C86 C 0.6044(7) 0.2489(5) 0.3949(6) 0.067(3) Uani 1 1 d . U
C87 C 0.6178(7) 0.1642(6) 0.4388(6) 0.085(3) Uani 1 1 d . U
H87A H 0.5853 0.1435 0.4267 0.127 Uiso 1 1 calc R U
H87B H 0.6061 0.1613 0.4874 0.127 Uiso 1 1 calc R U
H87C H 0.6706 0.1342 0.4302 0.127 Uiso 1 1 calc R U
C88 C 0.6286(7) 0.2506(6) 0.3175(5) 0.083(3) Uani 1 1 d . U
H88A H 0.6139 0.3038 0.2882 0.124 Uiso 1 1 calc R U
H88B H 0.6035 0.2220 0.3061 0.124 Uiso 1 1 calc R U
H88C H 0.6832 0.2270 0.3103 0.124 Uiso 1 1 calc R U
C89 C 0.5169(6) 0.2952(6) 0.4056(6) 0.081(3) Uani 1 1 d . U
H89A H 0.5073 0.3486 0.3774 0.122 Uiso 1 1 calc R U
H89B H 0.5020 0.2931 0.4538 0.122 Uiso 1 1 calc R U
H89C H 0.4876 0.2721 0.3921 0.122 Uiso 1 1 calc R U
C90 C 0.6428(5) 0.3684(5) 0.3845(5) 0.048(2) Uani 1 1 d . .
C91 C 0.6484(8) 0.4382(7) 0.1600(6) 0.103(5) Uani 1 1 d . .
H91A H 0.7028 0.4291 0.1505 0.155 Uiso 1 1 calc R U
H91B H 0.6282 0.4463 0.1182 0.155 Uiso 1 1 calc R U
H91C H 0.6387 0.3937 0.1956 0.155 Uiso 1 1 calc R U
C92 C 0.9079(6) 0.6000(6) 0.1505(5) 0.074(3) Uani 1 1 d . .
H92A H 0.8995 0.5904 0.1106 0.111 Uiso 1 1 calc R U
H92B H 0.9284 0.5510 0.1849 0.111 Uiso 1 1 calc R U
H92C H 0.9437 0.6285 0.1365 0.111 Uiso 1 1 calc R U
C93 C 0.4212(8) 0.6922(8) 0.3857(7) 0.142(6) Uani 1 1 d . .
H93A H 0.4107 0.7181 0.4206 0.213 Uiso 1 1 calc R U
H93B H 0.4094 0.6442 0.4061 0.213 Uiso 1 1 calc R U
H93C H 0.3901 0.7254 0.3483 0.213 Uiso 1 1 calc R U
C95 C 0.3901(8) 0.8481(8) 0.2313(7) 0.132(5) Uani 1 1 d . U
H95A H 0.3916 0.8915 0.1904 0.197 Uiso 1 1 calc R U
H95B H 0.4010 0.8572 0.2704 0.197 Uiso 1 1 calc R U
H95C H 0.3399 0.8427 0.2408 0.197 Uiso 1 1 calc R U
C96 C 0.5415(6) 0.8162(7) 0.3703(6) 0.089(4) Uani 1 1 d . .
H96A H 0.5071 0.8640 0.3443 0.133 Uiso 1 1 calc R U
H96B H 0.5665 0.8273 0.3994 0.133 Uiso 1 1 calc R U
H96C H 0.5131 0.7819 0.3990 0.133 Uiso 1 1 calc R U

loop_
_atom_site_aniso_label
_atom_site_aniso_U_11
_atom_site_aniso_U_22
_atom_site_aniso_U_33
_atom_site_aniso_U_23
_atom_site_aniso_U_13
_atom_site_aniso_U_12
Gd1 0.0429(3) 0.0410(3) 0.0518(3) -0.0056(2) 0.0006(2) -0.0159(2)
Fe1 0.0476(9) 0.0379(7) 0.0497(9) -0.0099(6) 0.0032(6) -0.0182(7)
Fe2 0.0543(10) 0.0514(8) 0.0440(8) -0.0071(6) 0.0030(6) -0.0252(8)
Fe3 0.0459(9) 0.0512(8) 0.0392(8) -0.0029(6) -0.0073(6) -0.0181(7)
Fe4 0.0368(9) 0.0459(8) 0.0525(9) 0.0047(6) -0.0072(6) -0.0158(7)
Fe5 0.0398(9) 0.0397(7) 0.0476(8) -0.0004(6) -0.0097(6) -0.0132(7)
Fe6 0.0419(9) 0.0422(8) 0.0408(8) -0.0071(6) -0.0042(6) -0.0132(7)
N1 0.083(7) 0.059(5) 0.042(5) -0.013(4) 0.008(4) -0.045(5)
N2 0.054(6) 0.054(5) 0.049(5) -0.011(4) 0.001(4) -0.028(4)
N3 0.038(5) 0.043(5) 0.051(5) -0.010(4) 0.002(4) -0.013(4)
N4 0.036(5) 0.051(5) 0.060(5) 0.007(4) -0.013(4) -0.013(5)
N5 0.051(6) 0.074(6) 0.045(5) -0.003(4) -0.014(4) -0.026(5)
N6 0.042(5) 0.050(5) 0.056(5) -0.006(4) -0.014(4) -0.023(4)
O1 0.078(5) 0.058(4) 0.047(4) -0.016(3) 0.010(3) -0.025(4)
O2 0.126(7) 0.080(5) 0.041(4) -0.017(4) 0.017(4) -0.062(5)
O3 0.071(5) 0.076(5) 0.041(4) -0.010(3) 0.006(3) -0.034(4)
O4 0.043(4) 0.047(4) 0.057(4) 0.003(3) -0.013(3) -0.018(3)
O5 0.047(4) 0.046(4) 0.058(4) -0.015(3) -0.003(3) -0.014(4)
O6 0.061(5) 0.042(4) 0.064(4) -0.014(3) -0.020(3) -0.014(4)
O7 0.041(4) 0.052(4) 0.078(5) 0.007(3) -0.012(3) -0.013(4)
O8 0.033(4) 0.057(4) 0.079(5) 0.009(3) -0.013(3) -0.015(4)
O9 0.061(5) 0.065(4) 0.035(4) -0.009(3) -0.015(3) -0.016(4)
O10 0.029(4) 0.101(6) 0.066(5) 0.000(4) -0.008(3) -0.016(4)
O11 0.056(4) 0.034(3) 0.056(4) 0.011(3) -0.024(3) -0.020(3)
O12 0.039(4) 0.026(3) 0.074(4) -0.007(3) -0.013(3) -0.017(3)
O13 0.057(4) 0.044(4) 0.033(3) -0.004(3) 0.004(3) -0.012(3)
O14 0.050(4) 0.040(3) 0.038(4) 0.007(3) -0.004(3) -0.012(3)
O15 0.053(4) 0.050(4) 0.062(4) -0.011(3) -0.016(3) -0.019(3)
O16 0.045(4) 0.050(4) 0.051(4) -0.017(3) 0.000(3) -0.013(3)
O17 0.045(4) 0.041(4) 0.069(4) -0.009(3) -0.001(3) -0.020(3)
O18 0.063(5) 0.048(4) 0.059(4) -0.011(3) 0.009(3) -0.023(4)
O19 0.055(5) 0.054(4) 0.102(6) 0.002(4) -0.014(4) -0.013(4)
O20 0.077(6) 0.074(5) 0.096(6) -0.022(4) 0.028(5) -0.024(5)
O21 0.073(6) 0.067(5) 0.092(6) 0.007(4) -0.001(4) -0.021(4)
C1 0.044(7) 0.032(5) 0.071(7) -0.014(5) 0.002(5) -0.017(5)
C2 0.058(7) 0.038(5) 0.049(6) -0.007(4) -0.009(5) -0.010(5)
C3 0.064(8) 0.052(6) 0.057(7) -0.017(5) -0.016(6) -0.008(6)
C4 0.081(9) 0.056(7) 0.055(7) -0.017(5) -0.016(6) -0.015(6)
C5 0.063(8) 0.063(7) 0.091(9) -0.014(6) 0.003(6) -0.036(7)
C6 0.051(7) 0.051(6) 0.059(7) -0.010(5) -0.001(5) -0.028(6)
C7 0.068(8) 0.055(6) 0.053(7) -0.022(5) 0.019(5) -0.033(6)
C8 0.083(7) 0.068(6) 0.059(6) -0.021(5) -0.007(5) -0.014(6)
C9 0.086(7) 0.064(6) 0.074(7) -0.007(5) -0.008(5) -0.032(6)
C10 0.071(7) 0.078(7) 0.083(7) -0.036(5) 0.005(6) -0.012(6)
C11 0.082(7) 0.090(7) 0.075(7) -0.030(6) 0.003(6) -0.035(6)
C12 0.110(10) 0.104(8) 0.184(12) -0.054(9) -0.023(9) -0.074(9)
C13 0.115(10) 0.181(11) 0.238(13) -0.069(10) -0.023(10) -0.070(10)
C14 0.145(10) 0.164(10) 0.193(13) -0.061(10) -0.033(10) -0.093(9)
C15 0.151(11) 0.141(10) 0.272(13) -0.023(11) -0.065(10) -0.085(10)
C16 0.068(8) 0.065(7) 0.036(6) -0.016(5) 0.007(5) -0.040(6)
C17 0.071(8) 0.056(6) 0.053(7) -0.022(5) 0.018(6) -0.025(6)
C18 0.087(8) 0.080(7) 0.064(7) -0.029(5) 0.033(6) -0.044(6)
C19 0.106(9) 0.112(8) 0.085(8) -0.018(6) 0.018(6) -0.045(7)
C20 0.090(8) 0.098(7) 0.085(7) -0.024(6) 0.023(6) -0.057(6)
C21 0.109(8) 0.110(8) 0.071(7) -0.015(6) 0.028(6) -0.068(7)
C22 0.111(11) 0.068(7) 0.047(8) -0.004(5) 0.016(7) -0.052(8)
C23 0.101(10) 0.092(9) 0.037(7) -0.003(6) 0.003(6) -0.054(8)
C24 0.126(8) 0.112(8) 0.079(7) -0.009(6) -0.009(6) -0.062(7)
C25 0.269(16) 0.184(14) 0.162(14) 0.053(11) -0.106(12) -0.126(13)
C26 0.251(14) 0.243(14) 0.133(11) -0.066(11) -0.086(10) 0.011(12)
C27 0.217(14) 0.246(14) 0.086(10) 0.000(10) -0.036(10) -0.032(12)
C28 0.102(10) 0.104(9) 0.045(7) -0.001(6) -0.010(6) -0.043(8)
C29 0.102(10) 0.066(7) 0.027(6) -0.001(5) 0.007(6) -0.042(7)
C30 0.064(8) 0.069(7) 0.046(7) -0.004(5) -0.011(5) -0.028(6)
C31 0.037(6) 0.045(6) 0.045(6) -0.015(4) -0.007(4) -0.009(5)
C32 0.046(7) 0.066(7) 0.063(7) -0.016(5) -0.008(5) -0.024(6)
C33 0.047(7) 0.068(7) 0.065(7) -0.020(6) -0.019(5) -0.012(6)
C34 0.072(8) 0.117(10) 0.185(13) -0.009(9) -0.075(8) -0.020(9)
C35 0.096(9) 0.146(11) 0.203(13) -0.027(9) -0.102(8) -0.013(9)
C36 0.102(10) 0.193(11) 0.228(13) -0.014(10) -0.090(9) 0.002(10)
C37 0.127(9) 0.148(11) 0.248(13) 0.021(10) -0.133(9) -0.030(10)
C38 0.042(7) 0.062(7) 0.093(9) -0.013(6) -0.012(6) -0.005(6)
C39 0.042(7) 0.058(7) 0.063(7) -0.023(5) 0.006(5) -0.012(6)
C40 0.058(6) 0.067(6) 0.075(7) -0.036(5) 0.009(5) -0.017(5)
C41 0.087(8) 0.079(7) 0.106(8) -0.045(6) -0.012(6) 0.004(6)
C42 0.068(7) 0.080(7) 0.090(7) -0.037(5) -0.007(6) -0.019(6)
C43 0.081(7) 0.089(7) 0.080(7) -0.034(6) 0.001(6) -0.031(6)
C44 0.037(7) 0.057(7) 0.056(7) -0.005(5) -0.001(5) -0.017(6)
C45 0.040(7) 0.062(7) 0.065(7) -0.010(5) -0.010(5) -0.025(6)
C46 0.042(7) 0.060(7) 0.068(7) 0.005(5) -0.013(5) -0.015(6)
C47 0.037(7) 0.057(7) 0.081(8) -0.009(6) -0.002(5) -0.021(6)
C48 0.031(7) 0.069(7) 0.096(9) -0.001(6) -0.008(6) -0.020(6)
C49 0.051(8) 0.099(10) 0.082(9) -0.013(7) 0.007(6) -0.037(8)
C50 0.128(6) 0.146(7) 0.159(7) -0.042(4) -0.005(4) -0.056(5)
C51 0.092(9) 0.172(11) 0.213(11) -0.010(10) -0.002(9) -0.073(8)
C52 0.113(9) 0.216(11) 0.230(12) -0.056(10) 0.001(9) -0.097(9)
C53 0.100(10) 0.187(11) 0.259(12) 0.014(10) -0.001(10) -0.056(10)
C54 0.049(8) 0.077(9) 0.102(10) -0.003(7) -0.026(7) -0.021(7)
C55 0.044(7) 0.061(7) 0.067(7) -0.012(5) -0.013(5) -0.013(6)
C56 0.041(7) 0.059(7) 0.049(6) -0.007(5) 0.003(5) -0.019(6)
C57 0.079(8) 0.077(7) 0.140(10) 0.010(7) -0.047(7) -0.022(7)
C58 0.085(8) 0.086(8) 0.163(10) 0.031(7) -0.062(7) -0.021(7)
C59 0.112(9) 0.068(7) 0.152(10) -0.001(7) -0.040(8) -0.015(7)
C60 0.093(9) 0.089(8) 0.120(9) 0.047(7) -0.025(7) -0.015(7)
C61 0.077(8) 0.089(8) 0.031(6) -0.004(5) -0.008(5) -0.043(7)
C62 0.095(10) 0.109(9) 0.024(6) -0.010(6) -0.006(6) -0.060(8)
C63 0.072(9) 0.132(11) 0.076(9) -0.009(8) -0.029(7) -0.056(9)
C64 0.064(9) 0.144(12) 0.074(7) -0.034(8) 0.011(7) -0.040(9)
C65 0.142(6) 0.152(6) 0.105(5) -0.050(4) -0.031(4) -0.045(4)
C66 0.196(11) 0.196(11) 0.099(9) -0.048(8) -0.050(8) -0.087(9)
C67 0.195(11) 0.249(11) 0.102(9) -0.087(9) -0.037(8) -0.047(10)
C68 0.226(11) 0.208(11) 0.116(9) -0.043(9) -0.060(9) -0.085(10)
C69 0.073(9) 0.102(9) 0.064(8) -0.033(7) 0.015(6) -0.036(8)
C70 0.065(8) 0.080(7) 0.035(6) -0.016(5) 0.006(5) -0.035(7)
C71 0.067(7) 0.092(7) 0.058(7) -0.035(5) 0.010(5) -0.020(6)
C72 0.070(7) 0.133(9) 0.085(8) -0.026(6) -0.004(6) -0.035(7)
C73 0.077(8) 0.116(9) 0.098(8) -0.032(7) -0.005(6) -0.026(7)
C74 0.074(7) 0.104(8) 0.094(8) -0.033(6) -0.002(6) -0.012(7)
C75 0.061(8) 0.064(7) 0.048(7) -0.013(5) 0.000(6) -0.022(6)
C76 0.040(6) 0.048(6) 0.048(6) -0.010(5) -0.014(4) -0.015(5)
C77 0.051(7) 0.035(5) 0.041(6) 0.001(4) -0.008(5) -0.016(5)
C78 0.057(7) 0.062(7) 0.049(6) -0.005(5) -0.012(5) -0.025(6)
C79 0.048(7) 0.052(6) 0.047(6) 0.004(5) -0.017(5) -0.003(6)
C80 0.098(8) 0.075(7) 0.102(9) -0.007(6) -0.071(7) -0.011(7)
C81 0.150(10) 0.112(9) 0.157(10) -0.004(8) -0.111(8) 0.002(8)
C82 0.092(9) 0.137(10) 0.137(10) 0.001(8) -0.073(8) 0.018(8)
C83 0.105(9) 0.126(9) 0.146(10) 0.053(8) -0.068(8) -0.024(8)
C84 0.067(8) 0.038(6) 0.058(7) 0.001(5) -0.014(6) -0.016(6)
C85 0.050(7) 0.038(5) 0.059(7) 0.004(5) -0.012(5) -0.014(5)
C86 0.082(7) 0.043(5) 0.087(7) -0.001(5) -0.030(6) -0.037(6)
C87 0.094(7) 0.063(6) 0.104(8) -0.004(6) -0.034(6) -0.039(6)
C88 0.099(8) 0.072(6) 0.089(7) -0.024(6) -0.033(6) -0.027(6)
C89 0.072(7) 0.075(7) 0.093(7) -0.006(6) -0.024(6) -0.029(6)
C90 0.043(6) 0.044(6) 0.054(7) -0.013(5) -0.002(5) -0.017(5)
C91 0.147(13) 0.076(9) 0.088(10) -0.018(7) 0.008(8) -0.055(9)
C92 0.053(8) 0.074(8) 0.073(8) -0.010(6) -0.008(6) -0.007(6)
C93 0.095(12) 0.151(14) 0.155(14) -0.060(11) 0.069(10) -0.046(11)
C95 0.112(8) 0.103(7) 0.166(9) -0.060(7) -0.030(7) 0.007(5)
C96 0.060(8) 0.117(10) 0.111(10) -0.074(8) 0.040(7) -0.043(8)

loop_
_atom_type_symbol
_atom_type_description
_atom_type_scat_dispersion_real
_atom_type_scat_dispersion_imag
_atom_type_scat_source
C C 0.0033 0.0016 'International Tables Vol C Tables 4.2.6.8 and 6.1.1.4'
H H 0.0000 0.0000 'International Tables Vol C Tables 4.2.6.8 and 6.1.1.4'
N N 0.0061 0.0033 'International Tables Vol C Tables 4.2.6.8 and 6.1.1.4'
O O 0.0106 0.0060 'International Tables Vol C Tables 4.2.6.8 and 6.1.1.4'
Fe Fe 0.3463 0.8444 'International Tables Vol C Tables 4.2.6.8 and 6.1.1.4'
Gd Gd -0.1653 3.9035 'International Tables Vol C Tables 4.2.6.8 and 6.1.1.4'

loop_
_geom_angle_atom_site_label_1
_geom_angle_atom_site_label_2
_geom_angle_atom_site_label_3
_geom_angle
O19 Gd1 O18 117.0(2)
O19 Gd1 O12 135.5(2)
O18 Gd1 O12 87.0(2)
O19 Gd1 O4 87.8(2)
O18 Gd1 O4 136.5(2)
O12 Gd1 O4 99.64(19)
O19 Gd1 O13 156.0(2)
O18 Gd1 O13 68.13(19)
O12 Gd1 O13 65.67(18)
O4 Gd1 O13 75.66(19)
O19 Gd1 O14 69.0(2)
O18 Gd1 O14 154.32(18)
O12 Gd1 O14 74.42(19)
O4 Gd1 O14 65.68(18)
O13 Gd1 O14 117.43(19)
O19 Gd1 O20 77.1(3)
O18 Gd1 O20 77.4(2)
O12 Gd1 O20 72.3(2)
O4 Gd1 O20 145.7(2)
O13 Gd1 O20 125.9(2)
O14 Gd1 O20 80.1(2)
O19 Gd1 O21 76.7(2)
O18 Gd1 O21 75.7(2)
O12 Gd1 O21 147.7(2)
O4 Gd1 O21 76.4(2)
O13 Gd1 O21 82.5(2)
O14 Gd1 O21 128.8(2)
O20 Gd1 O21 127.9(2)
O18 Fe1 O1 93.5(3)
O18 Fe1 O6 112.7(3)
O1 Fe1 O6 95.4(3)
O18 Fe1 O13 85.5(2)
O1 Fe1 O13 168.4(3)
O6 Fe1 O13 95.7(2)
O18 Fe1 N1 135.0(3)
O1 Fe1 N1 85.6(3)
O6 Fe1 N1 112.2(3)
O13 Fe1 N1 87.0(3)
O3 Fe2 O2 90.1(3)
O3 Fe2 O16 100.6(3)
O2 Fe2 O16 113.6(3)
O3 Fe2 O13 174.5(3)
O2 Fe2 O13 92.2(2)
O16 Fe2 O13 83.1(2)
O3 Fe2 N2 84.5(3)
O2 Fe2 N2 128.2(3)
O16 Fe2 N2 118.1(3)
O13 Fe2 N2 90.1(3)
O9 Fe3 O15 90.2(3)
O9 Fe3 O4 104.3(2)
O15 Fe3 O4 85.0(2)
O9 Fe3 O17 101.1(2)
O15 Fe3 O17 91.8(2)
O4 Fe3 O17 154.4(2)
O9 Fe3 O14 169.7(3)
O15 Fe3 O14 99.8(2)
O4 Fe3 O14 79.3(2)
O17 Fe3 O14 76.3(2)
O9 Fe3 N5 83.9(3)
O15 Fe3 N5 172.1(3)
O4 Fe3 N5 91.4(3)
O17 Fe3 N5 94.5(3)
O14 Fe3 N5 86.4(3)
O10 Fe4 O7 93.0(3)
O10 Fe4 O19 117.8(3)
O7 Fe4 O19 93.7(3)
O10 Fe4 O14 95.0(3)
O7 Fe4 O14 171.0(2)
O19 Fe4 O14 86.4(3)
O10 Fe4 N4 114.1(3)
O7 Fe4 N4 84.5(3)
O19 Fe4 N4 128.1(3)
O14 Fe4 N4 88.4(3)
O11 Fe5 O8 90.1(3)
O11 Fe5 O17 102.0(3)
O8 Fe5 O17 117.1(3)
O11 Fe5 O14 175.2(3)
O8 Fe5 O14 92.3(2)
O17 Fe5 O14 80.7(2)
O11 Fe5 N6 84.9(3)
O8 Fe5 N6 124.4(3)
O17 Fe5 N6 118.2(3)
O14 Fe5 N6 90.3(3)
O5 Fe6 O12 105.8(2)
O5 Fe6 O16 98.0(2)
O12 Fe6 O16 155.8(2)
O5 Fe6 O15 89.7(3)
O12 Fe6 O15 86.2(2)
O16 Fe6 O15 89.9(2)
O5 Fe6 O13 170.1(3)
O12 Fe6 O13 78.7(2)
O16 Fe6 O13 78.5(2)
O15 Fe6 O13 99.5(2)
O5 Fe6 N3 84.4(3)
O12 Fe6 N3 91.1(2)
O16 Fe6 N3 95.3(2)
O15 Fe6 N3 172.6(3)
O13 Fe6 N3 86.6(3)
C7 N1 O2 115.7(7)
C7 N1 Fe1 123.8(7)
O2 N1 Fe1 120.1(6)
C30 N2 O4 114.1(8)
C30 N2 Fe2 125.8(6)
O4 N2 Fe2 119.9(5)
C45 N3 O6 113.4(8)
C45 N3 Fe6 125.5(7)
O6 N3 Fe6 121.1(5)
C46 N4 O8 112.3(7)
C46 N4 Fe4 127.0(7)
O8 N4 Fe4 120.6(6)
C61 N5 O10 113.1(8)
C61 N5 Fe3 127.6(7)
O10 N5 Fe3 119.3(5)
C76 N6 O12 115.7(7)
C76 N6 Fe5 125.1(6)
O12 N6 Fe5 118.8(5)
C1 O1 Fe1 135.1(6)
N1 O2 Fe2 119.7(5)
C16 O3 Fe2 138.8(7)
N2 O4 Fe3 117.3(4)
N2 O4 Gd1 121.6(5)
Fe3 O4 Gd1 103.6(2)
C44 O5 Fe6 136.8(6)
N3 O6 Fe1 117.9(5)
C56 O7 Fe4 138.5(6)
N4 O8 Fe5 119.5(5)
C75 O9 Fe3 141.4(6)
N5 O10 Fe4 121.0(5)
C90 O11 Fe5 139.3(6)
N6 O12 Fe6 114.7(4)
N6 O12 Gd1 124.9(5)
Fe6 O12 Gd1 103.7(2)
Fe1 O13 Fe2 118.7(3)
Fe1 O13 Fe6 116.7(3)
Fe2 O13 Fe6 94.0(2)
Fe1 O13 Gd1 100.8(2)
Fe2 O13 Gd1 124.7(3)
Fe6 O13 Gd1 101.4(2)
Fe4 O14 Fe5 117.2(3)
Fe4 O14 Fe3 117.5(3)
Fe5 O14 Fe3 96.2(2)
Fe4 O14 Gd1 100.1(2)
Fe5 O14 Gd1 124.2(3)
Fe3 O14 Gd1 101.8(2)
Fe3 O15 Fe6 139.9(3)
C92 O16 Fe2 131.5(5)
C92 O16 Fe6 126.7(5)
Fe2 O16 Fe6 96.9(3)
C91 O17 Fe5 131.7(6)
C91 O17 Fe3 126.3(5)
Fe5 O17 Fe3 98.5(3)
C96 O18 Fe1 129.1(6)
C96 O18 Gd1 125.3(6)
Fe1 O18 Gd1 105.5(2)
C95 O19 Fe4 130.6(7)
C95 O19 Gd1 123.4(7)
Fe4 O19 Gd1 104.5(3)
C93 O20 Gd1 134.9(8)
O1 C1 C2 123.1(8)
O1 C1 C6 118.3(9)
C2 C1 C6 118.7(10)
C1 C2 C3 119.2(9)
C1 C2 C8 121.6(10)
C3 C2 C8 119.1(9)
C4 C3 C2 123.3(10)
C5 C4 C3 117.3(11)
C5 C4 C12 120.8(11)
C3 C4 C12 121.8(11)
C4 C5 C6 122.3(10)
C5 C6 C7 119.0(9)
C5 C6 C1 119.0(9)
C7 C6 C1 121.6(9)
N1 C7 C6 128.9(9)
C11 C8 C2 113.7(10)
C11 C8 C10 106.8(9)
C2 C8 C10 109.1(9)
C11 C8 C9 106.0(8)
C2 C8 C9 110.7(8)
C10 C8 C9 110.4(10)
C15 C12 C13 110.0(15)
C15 C12 C4 109.0(13)
C13 C12 C4 112.9(12)
C15 C12 C14 103.0(13)
C13 C12 C14 108.7(14)
C4 C12 C14 112.8(12)
O3 C16 C29 120.6(8)
O3 C16 C17 121.2(10)
C29 C16 C17 118.1(10)
C16 C17 C22 116.0(11)
C16 C17 C18 122.7(10)
C22 C17 C18 121.3(10)
C17 C18 C20 112.6(9)
C17 C18 C19 109.2(10)
C20 C18 C19 107.4(11)
C17 C18 C21 114.5(11)
C20 C18 C21 106.5(9)
C19 C18 C21 106.3(9)
C23 C22 C17 126.2(10)
C22 C23 C28 115.3(11)
C22 C23 C24 121.6(11)
C28 C23 C24 123.0(13)
C27 C24 C25 101.3(15)
C27 C24 C23 116.1(13)
C25 C24 C23 114.0(14)
C27 C24 C26 105.9(16)
C25 C24 C26 106.2(14)
C23 C24 C26 112.2(14)
C29 C28 C23 121.6(12)
C28 C29 C16 122.7(10)
C28 C29 C30 116.9(12)
C16 C29 C30 120.2(10)
N2 C30 C29 127.9(10)
C44 C31 C45 123.4(9)
C44 C31 C32 119.8(9)
C45 C31 C32 116.7(9)
C33 C32 C31 120.7(10)
C32 C33 C38 118.1(10)
C32 C33 C34 120.8(12)
C38 C33 C34 121.1(12)
C37 C34 C35 110.7(16)
C37 C34 C33 115.3(13)
C35 C34 C33 117.3(14)
C37 C34 C36 105.9(16)
C35 C34 C36 102.8(14)
C33 C34 C36 102.9(13)
C33 C38 C39 126.5(10)
C38 C39 C44 113.3(10)
C38 C39 C40 123.9(10)
C44 C39 C40 122.8(10)
C43 C40 C39 109.1(9)
C43 C40 C41 108.4(8)
C39 C40 C41 111.3(10)
C43 C40 C42 110.5(9)
C39 C40 C42 110.7(8)
C41 C40 C42 106.7(9)
O5 C44 C31 120.5(9)
O5 C44 C39 118.1(10)
C31 C44 C39 121.3(10)
N3 C45 C31 127.5(10)
N4 C46 C47 127.8(9)
C56 C47 C48 121.6(10)
C56 C47 C46 121.2(9)
C48 C47 C46 117.2(9)
C49 C48 C47 120.0(10)
C48 C49 C54 117.5(10)
C48 C49 C50 122.9(12)
C54 C49 C50 119.4(13)
C53 C50 C52 125.6(19)
C53 C50 C49 114.2(15)
C52 C50 C49 109.5(15)
C53 C50 C51 97.0(14)
C52 C50 C51 100.0(15)
C49 C50 C51 106.6(14)
C55 C54 C49 125.7(11)
C54 C55 C56 117.3(10)
C54 C55 C57 122.7(10)
C56 C55 C57 119.9(10)
O7 C56 C47 119.9(10)
O7 C56 C55 122.3(9)
C47 C56 C55 117.8(9)
C60 C57 C58 108.6(12)
C60 C57 C59 113.5(13)
C58 C57 C59 104.3(12)
C60 C57 C55 111.4(12)
C58 C57 C55 111.1(11)
C59 C57 C55 107.8(11)
N5 C61 C62 124.9(10)
C75 C62 C63 118.1(10)
C75 C62 C61 125.2(9)
C63 C62 C61 116.5(11)
C64 C63 C62 123.3(12)
C63 C64 C69 116.5(12)
C63 C64 C65 122.6(14)
C69 C64 C65 120.8(12)
C68 C65 C67 104.7(16)
C68 C65 C66 108.6(16)
C67 C65 C66 103.8(14)
C68 C65 C64 112.0(14)
C67 C65 C64 117.3(15)
C66 C65 C64 109.8(13)
C70 C69 C64 124.4(10)
C69 C70 C75 118.3(11)
C69 C70 C71 120.9(9)
C75 C70 C71 120.8(9)
C74 C71 C73 109.8(10)
C74 C71 C70 110.8(10)
C73 C71 C70 110.3(10)
C74 C71 C72 108.0(10)
C73 C71 C72 105.7(10)
C70 C71 C72 112.0(9)
O9 C75 C70 123.8(10)
O9 C75 C62 116.9(8)
C70 C75 C62 119.3(10)
N6 C76 C77 128.7(9)
C90 C77 C76 121.8(9)
C90 C77 C78 122.3(8)
C76 C77 C78 115.5(9)
C79 C78 C77 119.4(9)
C84 C79 C78 117.2(9)
C84 C79 C80 123.4(10)
C78 C79 C80 118.8(10)
C81 C80 C82 108.0(13)
C81 C80 C83 108.5(12)
C82 C80 C83 105.8(11)
C81 C80 C79 115.3(11)
C82 C80 C79 110.1(11)
C83 C80 C79 108.7(11)
C85 C84 C79 125.4(9)
C84 C85 C90 117.6(9)
C84 C85 C86 121.1(8)
C90 C85 C86 121.3(9)
C87 C86 C85 111.5(9)
C87 C86 C88 107.9(9)
C85 C86 C88 110.5(8)
C87 C86 C89 108.4(9)
C85 C86 C89 108.6(8)
C88 C86 C89 109.9(9)
O11 C90 C77 120.1(8)
O11 C90 C85 122.0(9)
C77 C90 C85 117.9(9)

loop_
_geom_bond_atom_site_label_1
_geom_bond_atom_site_label_2
_geom_bond_distance
Gd1 O19 2.306(7)
Gd1 O18 2.315(6)
Gd1 O12 2.378(5)
Gd1 O4 2.381(6)
Gd1 O13 2.400(6)
Gd1 O14 2.409(6)
Gd1 O20 2.457(6)
Gd1 O21 2.476(6)
Fe1 O18 1.921(6)
Fe1 O1 1.924(7)
Fe1 O6 1.939(6)
Fe1 O13 1.971(6)
Fe1 N1 2.081(7)
Fe2 O3 1.880(6)
Fe2 O2 1.885(7)
Fe2 O16 1.928(6)
Fe2 O13 1.980(5)
Fe2 N2 2.095(8)
Fe3 O9 1.885(6)
Fe3 O15 2.010(6)
Fe3 O4 2.023(6)
Fe3 O17 2.047(5)
Fe3 O14 2.050(5)
Fe3 N5 2.161(8)
Fe4 O10 1.887(7)
Fe4 O7 1.931(7)
Fe4 O19 1.941(7)
Fe4 O14 1.966(6)
Fe4 N4 2.063(7)
Fe5 O11 1.904(5)
Fe5 O8 1.918(6)
Fe5 O17 1.918(6)
Fe5 O14 1.989(5)
Fe5 N6 2.094(8)
Fe6 O5 1.910(6)
Fe6 O12 2.018(6)
Fe6 O16 2.030(5)
Fe6 O15 2.031(6)
Fe6 O13 2.068(5)
Fe6 N3 2.137(8)
N1 C7 1.279(11)
N1 O2 1.383(9)
N2 C30 1.302(10)
N2 O4 1.441(8)
N3 C45 1.309(11)
N3 O6 1.392(8)
N4 C46 1.270(11)
N4 O8 1.368(9)
N5 C61 1.248(10)
N5 O10 1.396(9)
N6 C76 1.312(10)
N6 O12 1.408(8)
O1 C1 1.341(10)
O3 C16 1.302(11)
O5 C44 1.348(11)
O7 C56 1.297(10)
O9 C75 1.318(11)
O11 C90 1.307(10)
O16 C92 1.399(10)
O17 C91 1.436(11)
O18 C96 1.442(9)
O19 C95 1.534(13)
O20 C93 1.465(13)
C1 C2 1.356(12)
C1 C6 1.443(11)
C2 C3 1.421(13)
C2 C8 1.536(13)
C3 C4 1.374(13)
C4 C5 1.358(13)
C4 C12 1.545(16)
C5 C6 1.409(13)
C6 C7 1.442(12)
C8 C11 1.518(13)
C8 C10 1.554(14)
C8 C9 1.564(13)
C12 C15 1.477(19)
C12 C13 1.518(18)
C12 C14 1.562(19)
C16 C29 1.421(14)
C16 C17 1.424(12)
C17 C22 1.428(14)
C17 C18 1.471(15)
C18 C20 1.520(14)
C18 C19 1.553(15)
C18 C21 1.571(12)
C22 C23 1.386(15)
C23 C28 1.409(13)
C23 C24 1.426(16)
C24 C27 1.43(2)
C24 C25 1.442(18)
C24 C26 1.47(2)
C28 C29 1.367(14)
C29 C30 1.428(12)
C31 C44 1.383(12)
C31 C45 1.410(12)
C31 C32 1.423(12)
C32 C33 1.344(12)
C33 C38 1.362(13)
C33 C34 1.531(16)
C34 C37 1.412(19)
C34 C35 1.419(19)
C34 C36 1.61(2)
C38 C39 1.412(14)
C39 C44 1.433(12)
C39 C40 1.533(14)
C40 C43 1.514(13)
C40 C41 1.542(13)
C40 C42 1.573(13)
C46 C47 1.465(13)
C47 C56 1.389(12)
C47 C48 1.415(12)
C48 C49 1.362(14)
C49 C54 1.372(14)
C49 C50 1.578(19)
C50 C53 1.46(2)
C50 C52 1.45(2)
C50 C51 1.61(2)
C54 C55 1.364(13)
C55 C56 1.430(13)
C55 C57 1.561(15)
C57 C60 1.446(16)
C57 C58 1.565(16)
C57 C59 1.574(18)
C61 C62 1.455(14)
C62 C75 1.428(14)
C62 C63 1.450(13)
C63 C64 1.344(14)
C64 C69 1.420(16)
C64 C65 1.522(18)
C65 C68 1.41(2)
C65 C67 1.433(19)
C65 C66 1.490(19)
C69 C70 1.391(13)
C70 C75 1.416(12)
C70 C71 1.536(15)
C71 C74 1.492(14)
C71 C73 1.515(15)
C71 C72 1.550(13)
C76 C77 1.412(11)
C77 C90 1.400(12)
C77 C78 1.417(12)
C78 C79 1.406(12)
C79 C84 1.397(13)
C79 C80 1.536(14)
C80 C81 1.453(17)
C80 C82 1.501(16)
C80 C83 1.538(16)
C84 C85 1.373(13)
C85 C90 1.446(12)
C85 C86 1.529(13)
C86 C87 1.520(12)
C86 C88 1.546(13)
C86 C89 1.565(14)

loop_
_geom_hbond_atom_site_label_D
_geom_hbond_atom_site_label_H
_geom_hbond_atom_site_label_A
_geom_hbond_distance_DH
_geom_hbond_distance_HA
_geom_hbond_distance_DA
_geom_hbond_angle_DHA
C96 H96C O20 0.96 2.57 3.173(13) 121.3
C95 H95C O7 0.96 2.63 3.159(16) 114.9
C93 H93C O19 0.96 2.63 3.243(15) 122.3
O21 H21F O4 0.85 2.56 3.005(9) 113.6
O21 H21F N2 0.85 2.60 3.266(10) 137.0
O21 H21E O19 0.84 2.55 2.972(9) 112.5
O20 H20D N6 0.83 2.52 3.133(10) 131.5
O20 H20D N6 0.83 2.52 3.133(10) 131.5
O21 H21E O19 0.84 2.55 2.972(9) 112.5
O21 H21F N2 0.85 2.60 3.266(10) 137.0
O21 H21F O4 0.85 2.56 3.005(9) 113.6
C93 H93C O19 0.96 2.63 3.243(15) 122.3
C95 H95C O7 0.96 2.63 3.159(16) 114.9

loop_
_geom_torsion_atom_site_label_1
_geom_torsion_atom_site_label_2
_geom_torsion_atom_site_label_3
_geom_torsion_atom_site_label_4
_geom_torsion
C7 N1 O2 Fe2 156.1(7)
Fe1 N1 O2 Fe2 -16.5(9)
O3 Fe2 O2 N1 -169.0(7)
O16 Fe2 O2 N1 -67.5(7)
O13 Fe2 O2 N1 16.0(7)
N2 Fe2 O2 N1 107.8(7)
O2 Fe2 O3 C16 -111.5(9)
O16 Fe2 O3 C16 134.5(9)
N2 Fe2 O3 C16 16.9(9)
C30 N2 O4 Fe3 79.0(8)
Fe2 N2 O4 Fe3 -96.9(5)
C30 N2 O4 Gd1 -152.2(6)
Fe2 N2 O4 Gd1 31.9(7)
C45 N3 O6 Fe1 166.3(6)
Fe6 N3 O6 Fe1 -15.7(7)
C46 N4 O8 Fe5 168.6(7)
Fe4 N4 O8 Fe5 -8.5(9)
O15 Fe3 O9 C75 -177.4(9)
O4 Fe3 O9 C75 -92.5(10)
O17 Fe3 O9 C75 90.7(10)
O14 Fe3 O9 C75 16(2)
N5 Fe3 O9 C75 -2.7(9)
C61 N5 O10 Fe4 -177.4(7)
Fe3 N5 O10 Fe4 2.3(9)
O7 Fe4 O10 N5 177.0(6)
O19 Fe4 O10 N5 81.2(7)
O14 Fe4 O10 N5 -7.3(7)
N4 Fe4 O10 N5 -97.8(7)
C76 N6 O12 Fe6 72.6(8)
Fe5 N6 O12 Fe6 -101.1(5)
C76 N6 O12 Gd1 -157.8(6)
Fe5 N6 O12 Gd1 28.5(7)
Fe1 O1 C1 C2 -163.4(7)
Fe1 O1 C1 C6 17.4(13)
O1 C1 C2 C3 178.1(8)
C6 C1 C2 C3 -2.8(14)
O1 C1 C2 C8 -5.0(15)
C6 C1 C2 C8 174.1(9)
C1 C2 C3 C4 1.7(15)
C8 C2 C3 C4 -175.2(10)
C2 C3 C4 C5 1.4(15)
C2 C3 C4 C12 178.3(11)
C3 C4 C5 C6 -3.4(16)
C12 C4 C5 C6 179.7(11)
C4 C5 C6 C7 175.9(10)
C4 C5 C6 C1 2.3(16)
O1 C1 C6 C5 -179.9(9)
C2 C1 C6 C5 0.9(14)
O1 C1 C6 C7 6.7(14)
C2 C1 C6 C7 -172.5(9)
O2 N1 C7 C6 174.4(9)
Fe1 N1 C7 C6 -13.3(15)
C5 C6 C7 N1 179.6(10)
C1 C6 C7 N1 -6.9(17)
C1 C2 C8 C11 175.4(9)
C3 C2 C8 C11 -7.7(13)
C1 C2 C8 C10 -65.5(12)
C3 C2 C8 C10 111.4(10)
C1 C2 C8 C9 56.2(13)
C3 C2 C8 C9 -126.9(10)
C5 C4 C12 C15 89.1(16)
C3 C4 C12 C15 -87.7(17)
C5 C4 C12 C13 -33.4(19)
C3 C4 C12 C13 149.8(13)
C5 C4 C12 C14 -157.1(12)
C3 C4 C12 C14 26.1(18)
Fe2 O3 C16 C29 -14.5(15)
Fe2 O3 C16 C17 165.2(7)
O3 C16 C17 C22 179.0(9)
C29 C16 C17 C22 -1.2(13)
O3 C16 C17 C18 -0.4(14)
C29 C16 C17 C18 179.4(10)
C16 C17 C18 C20 -55.1(14)
C22 C17 C18 C20 125.5(10)
C16 C17 C18 C19 64.1(12)
C22 C17 C18 C19 -115.3(11)
C16 C17 C18 C21 -176.9(9)
C22 C17 C18 C21 3.7(14)
C16 C17 C22 C23 0.0(16)
C18 C17 C22 C23 179.4(11)
C17 C22 C23 C28 0.5(18)
C17 C22 C23 C24 -176.5(11)
C22 C23 C24 C27 -161.1(15)
C28 C23 C24 C27 22(2)
C22 C23 C24 C25 -44(2)
C28 C23 C24 C25 139.4(15)
C22 C23 C24 C26 76.9(18)
C28 C23 C24 C26 -99.8(17)
C22 C23 C28 C29 0.4(17)
C24 C23 C28 C29 177.3(12)
C23 C28 C29 C16 -1.7(17)
C23 C28 C29 C30 -177.6(10)
O3 C16 C29 C28 -178.2(9)
C17 C16 C29 C28 2.0(15)
O3 C16 C29 C30 -2.4(15)
C17 C16 C29 C30 177.8(9)
O4 N2 C30 C29 -178.0(9)
Fe2 N2 C30 C29 -2.4(14)
C28 C29 C30 N2 -174.4(10)
C16 C29 C30 N2 9.5(16)
C44 C31 C32 C33 0.9(14)
C45 C31 C32 C33 -175.0(8)
C31 C32 C33 C38 -5.3(15)
C31 C32 C33 C34 178.0(11)
C32 C33 C34 C37 122.2(17)
C38 C33 C34 C37 -54(2)
C32 C33 C34 C35 -11(2)
C38 C33 C34 C35 172.5(14)
C32 C33 C34 C36 -123.0(13)
C38 C33 C34 C36 60.4(16)
C32 C33 C38 C39 5.3(17)
C34 C33 C38 C39 -178.1(11)
C33 C38 C39 C44 -0.5(15)
C33 C38 C39 C40 -179.8(10)
C38 C39 C40 C43 -117.3(11)
C44 C39 C40 C43 63.4(11)
C38 C39 C40 C41 2.2(14)
C44 C39 C40 C41 -177.1(9)
C38 C39 C40 C42 120.8(11)
C44 C39 C40 C42 -58.5(12)
Fe6 O5 C44 C31 17.2(13)
Fe6 O5 C44 C39 -165.6(6)
C45 C31 C44 O5 -3.1(14)
C32 C31 C44 O5 -178.8(8)
C45 C31 C44 C39 179.8(8)
C32 C31 C44 C39 4.1(13)
C38 C39 C44 O5 178.6(8)
C40 C39 C44 O5 -2.0(13)
C38 C39 C44 C31 -4.2(13)
C40 C39 C44 C31 175.2(9)
O6 N3 C45 C31 176.3(8)
Fe6 N3 C45 C31 -1.5(13)
C44 C31 C45 N3 -3.3(15)
C32 C31 C45 N3 172.5(9)
O8 N4 C46 C47 -179.3(9)
Fe4 N4 C46 C47 -2.5(16)
N4 C46 C47 C56 -3.0(17)
N4 C46 C47 C48 176.8(10)
C56 C47 C48 C49 -2.7(17)
C46 C47 C48 C49 177.5(10)
C47 C48 C49 C54 3.0(18)
C47 C48 C49 C50 179.0(12)
C48 C49 C50 C53 146.1(16)
C54 C49 C50 C53 -38(2)
C48 C49 C50 C52 -67(2)
C54 C49 C50 C52 108.8(18)
C48 C49 C50 C51 40.3(19)
C54 C49 C50 C51 -143.8(13)
C48 C49 C54 C55 -2.3(19)
C50 C49 C54 C55 -178.5(12)
C49 C54 C55 C56 1.1(18)
C49 C54 C55 C57 178.9(12)
Fe4 O7 C56 C47 11.7(15)
Fe4 O7 C56 C55 -170.2(7)
C48 C47 C56 O7 179.6(9)
C46 C47 C56 O7 -0.6(15)
C48 C47 C56 C55 1.5(15)
C46 C47 C56 C55 -178.8(9)
C54 C55 C56 O7 -178.8(9)
C57 C55 C56 O7 3.4(16)
C54 C55 C56 C47 -0.6(15)
C57 C55 C56 C47 -178.5(11)
C54 C55 C57 C60 -122.3(13)
C56 C55 C57 C60 55.4(16)
C54 C55 C57 C58 -1.1(18)
C56 C55 C57 C58 176.6(11)
C54 C55 C57 C59 112.6(13)
C56 C55 C57 C59 -69.8(14)
O10 N5 C61 C62 179.8(9)
Fe3 N5 C61 C62 0.2(15)
N5 C61 C62 C75 1.1(18)
N5 C61 C62 C63 176.2(10)
C75 C62 C63 C64 -2.1(18)
C61 C62 C63 C64 -177.5(12)
C62 C63 C64 C69 -1(2)
C62 C63 C64 C65 -179.6(13)
C63 C64 C65 C68 69(2)
C69 C64 C65 C68 -110.1(18)
C63 C64 C65 C67 -170.2(16)
C69 C64 C65 C67 11(2)
C63 C64 C65 C66 -52(2)
C69 C64 C65 C66 129.1(15)
C63 C64 C69 C70 2(2)
C65 C64 C69 C70 -178.9(12)
C64 C69 C70 C75 -0.7(17)
C64 C69 C70 C71 178.9(12)
C69 C70 C71 C74 -119.8(11)
C75 C70 C71 C74 59.7(13)
C69 C70 C71 C73 118.3(11)
C75 C70 C71 C73 -62.2(13)
C69 C70 C71 C72 0.9(15)
C75 C70 C71 C72 -179.6(9)
Fe3 O9 C75 C70 -177.4(7)
Fe3 O9 C75 C62 4.2(15)
C69 C70 C75 O9 179.3(9)
C71 C70 C75 O9 -0.2(15)
C69 C70 C75 C62 -2.4(15)
C71 C70 C75 C62 178.1(10)
C63 C62 C75 O9 -177.9(9)
C61 C62 C75 O9 -2.9(16)
C63 C62 C75 C70 3.6(15)
C61 C62 C75 C70 178.6(10)
O12 N6 C76 C77 -173.8(8)
Fe5 N6 C76 C77 -0.5(14)
N6 C76 C77 C90 2.8(15)
N6 C76 C77 C78 176.1(9)
C90 C77 C78 C79 -2.2(14)
C76 C77 C78 C79 -175.5(8)
C77 C78 C79 C84 -0.1(14)
C77 C78 C79 C80 171.6(10)
C84 C79 C80 C81 -160.5(12)
C78 C79 C80 C81 28.4(18)
C84 C79 C80 C82 77.0(15)
C78 C79 C80 C82 -94.1(13)
C84 C79 C80 C83 -38.6(16)
C78 C79 C80 C83 150.4(11)
C78 C79 C84 C85 -1.2(15)
C80 C79 C84 C85 -172.4(11)
C79 C84 C85 C90 4.3(15)
C79 C84 C85 C86 -176.9(9)
C84 C85 C86 C87 4.8(14)
C90 C85 C86 C87 -176.6(9)
C84 C85 C86 C88 -115.2(10)
C90 C85 C86 C88 63.4(12)
C84 C85 C86 C89 124.2(10)
C90 C85 C86 C89 -57.1(12)
Fe5 O11 C90 C77 -0.9(14)
Fe5 O11 C90 C85 178.7(6)
C76 C77 C90 O11 -2.1(14)
C78 C77 C90 O11 -175.0(8)
C76 C77 C90 C85 178.2(8)
C78 C77 C90 C85 5.4(13)
C84 C85 C90 O11 174.1(8)
C86 C85 C90 O11 -4.6(14)
C84 C85 C90 C77 -6.2(13)
C86 C85 C90 C77 175.1(9)

loop_
_platon_squeeze_void_nr
_platon_squeeze_void_average_x
_platon_squeeze_void_average_y
_platon_squeeze_void_average_z
_platon_squeeze_void_volume
_platon_squeeze_void_count_electrons
_platon_squeeze_void_content
1 -0.010 0.004 0.000 1283 246 ' '
2 0.090 0.072 0.398 50 7 ' '
3 0.500 0.500 0.500 245 67 ' '
4 0.368 0.928 0.395 21 3 ' '
5 0.632 0.071 0.605 22 4 ' '
6 0.910 0.928 0.602 50 7 ' '
